data_4038101
loop_
_publ_author_name
'Blahun, Oleksandr P.'
'Rozhenko, Alexander B.'
'Rusanov, Eduard'
'Zhersh, Serhii'
'Tolmachev, Andrey A.'
'Volochnyuk, Dmitriy M.'
'Grygorenko, Oleksandr O.'

_publ_section_title
;
 Twisting and turning the sulfonamide bond: synthetic, quantum chemical
 and crystallographic study.
;
_journal_name_full 'The Journal of organic chemistry'
_journal_paper_doi 10.1021/acs.joc.9b03394
_journal_year 2020
_chemical_formula_moiety 'C4 H9 N O2 S'
_chemical_formula_sum 'C4 H9 N O2 S'
_chemical_formula_weight 135.18
_space_group_crystal_system monoclinic
_space_group_IT_number 11
_space_group_name_Hall '-P 2yb'
_space_group_name_H-M_alt 'P 1 21/m 1'
_atom_sites_solution_hydrogens mixed
_audit_creation_method SHELXL-2016/4
_cell_angle_alpha 90
_cell_angle_beta 101.156(2)
_cell_angle_gamma 90
_cell_formula_units_Z 2
_cell_length_a 5.4761(2)
_cell_length_b 8.8259(3)
_cell_length_c 6.3408(2)
_cell_measurement_reflns_used 2048
_cell_measurement_temperature 173(2)
_cell_measurement_theta_max 26.52
_cell_measurement_theta_min 3.27
_cell_volume 300.670(18)
_computing_cell_refinement 'Bruker SAINT'
_computing_data_collection 'Bruker APEX2'
_computing_data_reduction 'Bruker SAINT'
_computing_molecular_graphics 'Bruker SHELXTL'
_computing_publication_material 'Bruker SHELXTL'
_computing_structure_refinement 'SHELXL-2016/4 (Sheldrick, 2016)'
_computing_structure_solution 'SHELXS-97 (Sheldrick 2008)'
_diffrn_ambient_temperature 173(2)
_diffrn_measured_fraction_theta_full 1.000
_diffrn_measured_fraction_theta_max 0.997
_diffrn_measurement_device_type 'Bruker APEX-II CCD'
_diffrn_measurement_method '\f and \w scans'
_diffrn_radiation_type MoK\a
_diffrn_radiation_wavelength 0.71073
_diffrn_reflns_av_R_equivalents 0.0281
_diffrn_reflns_av_unetI/netI 0.0219
_diffrn_reflns_Laue_measured_fraction_full 1.000
_diffrn_reflns_Laue_measured_fraction_max 0.997
_diffrn_reflns_limit_h_max 6
_diffrn_reflns_limit_h_min -6
_diffrn_reflns_limit_k_max 10
_diffrn_reflns_limit_k_min -11
_diffrn_reflns_limit_l_max 7
_diffrn_reflns_limit_l_min -7
_diffrn_reflns_number 2679
_diffrn_reflns_point_group_measured_fraction_full 1.000
_diffrn_reflns_point_group_measured_fraction_max 0.997
_diffrn_reflns_theta_full 25.242
_diffrn_reflns_theta_max 26.524
_diffrn_reflns_theta_min 3.275
_diffrn_source 'sealed tube'
_exptl_absorpt_coefficient_mu 0.444
_exptl_absorpt_correction_T_max 0.7454
_exptl_absorpt_correction_T_min 0.6845
_exptl_absorpt_correction_type multi-scan
_exptl_absorpt_process_details SADABS
_exptl_crystal_colour colourless
_exptl_crystal_density_diffrn 1.493
_exptl_crystal_description block
_exptl_crystal_F_000 144
_exptl_crystal_size_max 0.380
_exptl_crystal_size_mid 0.340
_exptl_crystal_size_min 0.190
_refine_diff_density_max 0.244
_refine_diff_density_min -0.381
_refine_diff_density_rms 0.058
_refine_ls_extinction_method none
_refine_ls_goodness_of_fit_ref 1.006
_refine_ls_hydrogen_treatment constr
_refine_ls_matrix_type full
_refine_ls_number_parameters 43
_refine_ls_number_reflns 662
_refine_ls_number_restraints 0
_refine_ls_restrained_S_all 1.006
_refine_ls_R_factor_all 0.0311
_refine_ls_R_factor_gt 0.0295
_refine_ls_shift/su_max 0.000
_refine_ls_shift/su_mean 0.000
_refine_ls_structure_factor_coef Fsqd
_refine_ls_weighting_details 'w=1/[\s^2^(Fo^2^)+(0.0460P)^2^+0.1800P] where P=(Fo^2^+2Fc^2^)/3'
_refine_ls_weighting_scheme calc
_refine_ls_wR_factor_gt 0.0787
_refine_ls_wR_factor_ref 0.0807
_reflns_Friedel_coverage 0.000
_reflns_number_gt 628
_reflns_number_total 662
_reflns_threshold_expression 'I > 2\s(I)'
_cod_data_source_file jo9b03394_si_003.cif
_cod_data_source_block xray172
_cod_original_sg_symbol_H-M 'P 21/m'
_cod_database_code 4038101
_shelx_shelxl_version_number 2016/4
_shelx_space_group_comment
;
The symmetry employed for this shelxl refinement is uniquely defined
by the following loop, which should always be used as a source of
symmetry information in preference to the above space-group names.
They are only intended as comments.
;
_shelx_estimated_absorpt_t_min 0.849
_shelx_estimated_absorpt_t_max 0.920

loop_
_space_group_symop_operation_xyz
'x, y, z'
'-x, y+1/2, -z'
'-x, -y, -z'
'x, -y-1/2, z'

loop_
_atom_site_label
_atom_site_type_symbol
_atom_site_fract_x
_atom_site_fract_y
_atom_site_fract_z
_atom_site_U_iso_or_equiv
_atom_site_adp_type
_atom_site_occupancy
_atom_site_site_symmetry_order
_atom_site_calc_flag
_atom_site_refinement_flags_posn
_atom_site_refinement_flags_adp
_atom_site_refinement_flags_occupancy
_atom_site_disorder_assembly
_atom_site_disorder_group
S1 S 0.60419(9) 0.250000 0.87981(8) 0.0197(2) Uani 1 2 d S T P . .
O1 O 0.7402(2) 0.11014(13) 0.89473(18) 0.0294(3) Uani 1 1 d . . . . .
N1 N 0.4183(3) 0.250000 0.6453(3) 0.0225(4) Uani 1 2 d S T P . .
C1 C 0.2274(3) 0.1280(2) 0.5834(3) 0.0322(4) Uani 1 1 d . . . . .
H1A H 0.174167 0.078676 0.707292 0.039 Uiso 1 1 calc R U . . .
H1B H 0.273011 0.051848 0.483132 0.039 Uiso 1 1 calc R U . . .
C2 C 0.0466(4) 0.250000 0.4736(4) 0.0364(6) Uani 1 2 d S T P . .
H2A H 0.024147 0.250000 0.314846 0.044 Uiso 1 2 calc R U P . .
H2B H -0.116010 0.250000 0.519788 0.044 Uiso 1 2 calc R U P . .
C4 C 0.4171(4) 0.250000 1.0772(3) 0.0251(5) Uani 1 2 d S T P . .
H4A H 0.323986 0.154890 1.069782 0.038 Uiso 1 1 d . U . . .
H4C H 0.524020 0.250000 1.220249 0.038 Uiso 1 2 d S U P . .

loop_
_atom_site_aniso_label
_atom_site_aniso_U_11
_atom_site_aniso_U_22
_atom_site_aniso_U_33
_atom_site_aniso_U_23
_atom_site_aniso_U_13
_atom_site_aniso_U_12
S1 0.0185(3) 0.0200(3) 0.0208(3) 0.000 0.00406(19) 0.000
O1 0.0271(6) 0.0249(6) 0.0368(6) 0.0030(5) 0.0076(5) 0.0074(5)
N1 0.0192(9) 0.0282(10) 0.0201(9) 0.000 0.0038(7) 0.000
C1 0.0247(8) 0.0422(10) 0.0295(8) -0.0121(7) 0.0046(6) -0.0067(7)
C2 0.0203(11) 0.0686(18) 0.0205(11) 0.000 0.0044(8) 0.000
C4 0.0302(11) 0.0251(11) 0.0212(10) 0.000 0.0082(8) 0.000

loop_
_atom_type_symbol
_atom_type_description
_atom_type_scat_dispersion_real
_atom_type_scat_dispersion_imag
_atom_type_scat_source
C C 0.0033 0.0016 'International Tables Vol C Tables 4.2.6.8 and 6.1.1.4'
H H 0.0000 0.0000 'International Tables Vol C Tables 4.2.6.8 and 6.1.1.4'
N N 0.0061 0.0033 'International Tables Vol C Tables 4.2.6.8 and 6.1.1.4'
O O 0.0106 0.0060 'International Tables Vol C Tables 4.2.6.8 and 6.1.1.4'
S S 0.1246 0.1234 'International Tables Vol C Tables 4.2.6.8 and 6.1.1.4'

loop_
_geom_angle_atom_site_label_1
_geom_angle_atom_site_label_2
_geom_angle_atom_site_label_3
_geom_angle
_geom_angle_site_symmetry_1
_geom_angle_site_symmetry_3
_geom_angle_publ_flag
O1 S1 O1 118.64(10) 4_565 . ?
O1 S1 N1 106.52(6) 4_565 . ?
O1 S1 N1 106.52(6) . . ?
O1 S1 C4 108.56(6) 4_565 . ?
O1 S1 C4 108.56(6) . . ?
N1 S1 C4 107.53(9) . . ?
C1 N1 C1 91.80(17) 4_565 . ?
C1 N1 S1 121.27(11) 4_565 . ?
C1 N1 S1 121.27(11) . . ?
N1 C1 C2 88.33(13) . . ?
N1 C1 H1A 113.9 . . ?
C2 C1 H1A 113.9 . . ?
N1 C1 H1B 113.9 . . ?
C2 C1 H1B 113.9 . . ?
H1A C1 H1B 111.1 . . ?
C1 C2 C1 89.06(17) 4_565 . ?
C1 C2 H2A 113.8 4_565 . ?
C1 C2 H2A 113.8 . . ?
C1 C2 H2B 113.8 4_565 . ?
C1 C2 H2B 113.8 . . ?
H2A C2 H2B 111.0 . . ?
S1 C4 H4A 109.5 . . ?
S1 C4 H4C 109.4 . . ?
H4A C4 H4C 104.9 . . ?

loop_
_geom_bond_atom_site_label_1
_geom_bond_atom_site_label_2
_geom_bond_distance
_geom_bond_site_symmetry_2
_geom_bond_publ_flag
S1 O1 1.4353(11) 4_565 ?
S1 O1 1.4353(11) . ?
S1 N1 1.6317(18) . ?
S1 C4 1.764(2) . ?
N1 C1 1.499(2) 4_565 ?
N1 C1 1.499(2) . ?
C1 C2 1.535(2) . ?
C1 H1A 0.9900 . ?
C1 H1B 0.9900 . ?
C2 C1 1.535(2) 4_565 ?
C2 H2A 0.9900 . ?
C2 H2B 0.9900 . ?
C4 H4A 0.9786 . ?
C4 H4C 0.9797 . ?

loop_
_geom_torsion_atom_site_label_1
_geom_torsion_atom_site_label_2
_geom_torsion_atom_site_label_3
_geom_torsion_atom_site_label_4
_geom_torsion
_geom_torsion_site_symmetry_1
_geom_torsion_site_symmetry_2
_geom_torsion_site_symmetry_3
_geom_torsion_site_symmetry_4
_geom_torsion_publ_flag
O1 S1 N1 C1 -59.07(15) 4_565 . . 4_565 ?
O1 S1 N1 C1 173.38(12) . . . 4_565 ?
C4 S1 N1 C1 57.16(12) . . . 4_565 ?
O1 S1 N1 C1 -173.38(12) 4_565 . . . ?
O1 S1 N1 C1 59.06(15) . . . . ?
C4 S1 N1 C1 -57.16(12) . . . . ?
C1 N1 C1 C2 12.03(17) 4_565 . . . ?
S1 N1 C1 C2 140.83(13) . . . . ?
N1 C1 C2 C1 -11.74(16) . . . 4_565 ?
